data_4036716
loop_
_publ_author_name
'Li, Xiangdong'
'Xie, Xin'
'Liu, Yuanhong'

_publ_section_title
;
 Gold(I)-Catalyzed Cascade Hydroarylation/Cycloaromatization to
 Indolizines via Pyridine Ring Construction.
;
_journal_issue 9
_journal_name_full 'The Journal of organic chemistry'
_journal_page_first 3688
_journal_page_last 3699
_journal_paper_doi 10.1021/acs.joc.6b00346
_journal_volume 81
_journal_year 2016
_chemical_formula_sum 'C35 H29 N O3'
_chemical_formula_weight 511.59
_space_group_crystal_system monoclinic
_space_group_IT_number 14
_space_group_name_Hall '-P 2ybc'
_space_group_name_H-M_alt 'P 1 21/c 1'
_atom_sites_solution_hydrogens geom
_audit_creation_method SHELXL-2013
_cell_angle_alpha 90
_cell_angle_beta 93.820(3)
_cell_angle_gamma 90
_cell_formula_units_Z 4
_cell_length_a 11.0733(10)
_cell_length_b 13.0340(13)
_cell_length_c 19.5764(19)
_cell_measurement_reflns_used 1592
_cell_measurement_temperature 293(2)
_cell_measurement_theta_max 39.000
_cell_measurement_theta_min 4.833
_cell_volume 2819.2(5)
_computing_cell_refinement 'Bruker SMART'
_computing_data_collection 'Bruker SMART'
_computing_data_reduction 'Bruker SHELXTL'
_computing_molecular_graphics 'Bruker SHELXTL'
_computing_publication_material 'Bruker SHELXTL'
_computing_structure_refinement 'SHELXL-2013 (Sheldrick, 2013)'
_computing_structure_solution 'Bruker SHELXTL'
_diffrn_ambient_temperature 293(2)
_diffrn_measured_fraction_theta_full 0.999
_diffrn_measured_fraction_theta_max 0.999
_diffrn_measurement_device_type 'CCD area detector'
_diffrn_measurement_method 'phi and omega scans'
_diffrn_radiation_type MoK\a
_diffrn_radiation_wavelength 0.71073
_diffrn_reflns_av_R_equivalents 0.0550
_diffrn_reflns_av_unetI/netI 0.0639
_diffrn_reflns_Laue_measured_fraction_full 0.999
_diffrn_reflns_Laue_measured_fraction_max 0.999
_diffrn_reflns_limit_h_max 12
_diffrn_reflns_limit_h_min -13
_diffrn_reflns_limit_k_max 11
_diffrn_reflns_limit_k_min -15
_diffrn_reflns_limit_l_max 20
_diffrn_reflns_limit_l_min -23
_diffrn_reflns_number 15915
_diffrn_reflns_point_group_measured_fraction_full 0.999
_diffrn_reflns_point_group_measured_fraction_max 0.999
_diffrn_reflns_theta_full 25.242
_diffrn_reflns_theta_max 25.500
_diffrn_reflns_theta_min 1.843
_exptl_absorpt_coefficient_mu 0.076
_exptl_absorpt_correction_T_max 0.7456
_exptl_absorpt_correction_T_min 0.6288
_exptl_absorpt_correction_type multi-scan
_exptl_absorpt_process_details sadabs
_exptl_crystal_colour colorless
_exptl_crystal_density_diffrn 1.205
_exptl_crystal_description prismatic
_exptl_crystal_F_000 1080
_exptl_crystal_size_max 0.22
_exptl_crystal_size_mid 0.16
_exptl_crystal_size_min 0.14
_refine_diff_density_max 0.281
_refine_diff_density_min -0.195
_refine_diff_density_rms 0.033
_refine_ls_extinction_method none
_refine_ls_goodness_of_fit_ref 1.013
_refine_ls_hydrogen_treatment constr
_refine_ls_matrix_type full
_refine_ls_number_parameters 353
_refine_ls_number_reflns 5246
_refine_ls_number_restraints 7
_refine_ls_restrained_S_all 1.051
_refine_ls_R_factor_all 0.1061
_refine_ls_R_factor_gt 0.0545
_refine_ls_shift/su_max 0.000
_refine_ls_shift/su_mean 0.000
_refine_ls_structure_factor_coef Fsqd
_refine_ls_weighting_details 'w=1/[\s^2^(Fo^2^)+(0.0694P)^2^] where P=(Fo^2^+2Fc^2^)/3'
_refine_ls_weighting_scheme calc
_refine_ls_wR_factor_gt 0.1302
_refine_ls_wR_factor_ref 0.1541
_reflns_Friedel_coverage 0.000
_reflns_number_gt 2983
_reflns_number_total 5246
_reflns_threshold_expression 'I > 2\s(I)'
_cod_data_source_file jo6b00346_si_004.cif
_cod_data_source_block cd15348
_cod_original_sg_symbol_H-M 'P 21/c'
_cod_database_code 4036716
_shelx_space_group_comment
; 
The symmetry employed for this shelxl refinement is uniquely defined 
by the following loop, which should always be used as a source of 
symmetry information in preference to the above space-group names. 
They are only intended as comments. 
;
_shelxl_version_number 2013-4

loop_
_space_group_symop_operation_xyz
'x, y, z'
'-x, y+1/2, -z+1/2'
'-x, -y, -z'
'x, -y-1/2, z-1/2'

loop_
_atom_site_label
_atom_site_type_symbol
_atom_site_fract_x
_atom_site_fract_y
_atom_site_fract_z
_atom_site_U_iso_or_equiv
_atom_site_adp_type
_atom_site_occupancy
_atom_site_site_symmetry_order
_atom_site_calc_flag
_atom_site_refinement_flags_posn
_atom_site_refinement_flags_adp
N1 N 0.56353(15) 0.68566(14) 0.14201(8) 0.0460(5) Uani 1 1 d . .
O1 O 0.44408(14) 0.69035(15) 0.01575(8) 0.0691(5) Uani 1 1 d . .
O2 O 0.5794(2) 0.49562(17) 0.35741(10) 0.0950(7) Uani 1 1 d . .
O3 O 0.57037(18) 0.64774(15) 0.30650(9) 0.0836(6) Uani 1 1 d . .
C1 C 0.57185(18) 0.58595(17) 0.16540(10) 0.0435(5) Uani 1 1 d . .
C2 C 0.69190(19) 0.55769(17) 0.16902(10) 0.0464(5) Uani 1 1 d . .
C3 C 0.7570(2) 0.64466(18) 0.14905(11) 0.0510(6) Uani 1 1 d . .
H3 H 0.8406 0.6483 0.1472 0.061 Uiso 1 1 calc R U
C4 C 0.67807(19) 0.72218(18) 0.13302(10) 0.0466(6) Uani 1 1 d . .
C5 C 0.70309(19) 0.82798(18) 0.11189(11) 0.0504(6) Uani 1 1 d . .
C6 C 0.7858(2) 0.8849(2) 0.15173(13) 0.0599(7) Uani 1 1 d . .
H6 H 0.8227 0.8561 0.1913 0.072 Uiso 1 1 calc R U
C7 C 0.8145(3) 0.9834(2) 0.13398(16) 0.0753(8) Uani 1 1 d . .
H7 H 0.8707 1.0208 0.1612 0.090 Uiso 1 1 calc R U
C8 C 0.7604(3) 1.0261(2) 0.07646(18) 0.0886(9) Uani 1 1 d . .
H8 H 0.7795 1.0930 0.0645 0.106 Uiso 1 1 calc R U
C9 C 0.6788(3) 0.9720(3) 0.03636(17) 0.0902(10) Uani 1 1 d . .
H9 H 0.6419 1.0018 -0.0029 0.108 Uiso 1 1 calc R U
C10 C 0.6508(2) 0.8730(2) 0.05376(13) 0.0729(8) Uani 1 1 d . .
H10 H 0.5955 0.8359 0.0257 0.088 Uiso 1 1 calc R U
C11 C 0.45133(18) 0.74165(18) 0.13203(11) 0.0495(6) Uani 1 1 d . .
H11A H 0.4676 0.8143 0.1382 0.059 Uiso 1 1 calc R U
H11B H 0.3976 0.7207 0.1666 0.059 Uiso 1 1 calc R U
C12 C 0.3882(2) 0.72462(18) 0.06158(12) 0.0511(6) Uani 1 1 d . .
C13 C 0.2590(2) 0.75165(19) 0.05046(12) 0.0543(6) Uani 1 1 d . .
C14 C 0.1936(2) 0.7137(2) -0.00640(14) 0.0665(7) Uani 1 1 d . .
H14 H 0.2312 0.6714 -0.0368 0.080 Uiso 1 1 calc R U
C15 C 0.0731(3) 0.7379(3) -0.01847(17) 0.0863(10) Uani 1 1 d . .
H15 H 0.0290 0.7108 -0.0564 0.104 Uiso 1 1 calc R U
C16 C 0.0187(3) 0.8014(3) 0.0252(2) 0.1080(12) Uani 1 1 d . .
H16 H -0.0627 0.8177 0.0170 0.130 Uiso 1 1 calc R U
C17 C 0.0819(3) 0.8409(3) 0.08039(19) 0.1128(13) Uani 1 1 d . .
H17 H 0.0441 0.8851 0.1095 0.135 Uiso 1 1 calc R U
C18 C 0.2022(2) 0.8160(3) 0.09383(15) 0.0803(9) Uani 1 1 d . .
H18 H 0.2449 0.8428 0.1323 0.096 Uiso 1 1 calc R U
C19 C 0.46409(19) 0.53354(17) 0.18888(11) 0.0470(6) Uani 1 1 d . .
C20 C 0.36781(19) 0.50105(18) 0.13738(11) 0.0492(6) Uani 1 1 d . .
C21 C 0.3962(2) 0.46621(19) 0.07368(12) 0.0568(6) Uani 1 1 d . .
H21 H 0.4769 0.4630 0.0634 0.068 Uiso 1 1 calc R U
C22 C 0.3082(2) 0.4364(2) 0.02562(13) 0.0684(7) Uani 1 1 d . .
H22 H 0.3293 0.4120 -0.0166 0.082 Uiso 1 1 calc R U
C23 C 0.1893(3) 0.4424(2) 0.03944(15) 0.0803(9) Uani 1 1 d . .
H23 H 0.1294 0.4228 0.0065 0.096 Uiso 1 1 calc R U
C24 C 0.1582(2) 0.4772(3) 0.10185(17) 0.0848(9) Uani 1 1 d . .
H24 H 0.0771 0.4812 0.1111 0.102 Uiso 1 1 calc R U
C25 C 0.2463(2) 0.5063(2) 0.15093(14) 0.0685(7) Uani 1 1 d . .
H25 H 0.2244 0.5294 0.1933 0.082 Uiso 1 1 calc R U
C26 C 0.4566(2) 0.51472(19) 0.25548(12) 0.0553(6) Uani 1 1 d . .
H26 H 0.3908 0.4762 0.2678 0.066 Uiso 1 1 calc R U
C27 C 0.5425(2) 0.5491(2) 0.31085(13) 0.0618(7) Uani 1 1 d . .
C28 C 0.6533(4) 0.6905(3) 0.35900(18) 0.1166(12) Uani 1 1 d D U
H28A H 0.6355 0.7628 0.3644 0.140 Uiso 1 1 calc R U
H28B H 0.6416 0.6566 0.4022 0.140 Uiso 1 1 calc R U
C29 C 0.7773(4) 0.6791(4) 0.3429(2) 0.1681(18) Uani 1 1 d D U
H29A H 0.8005 0.6083 0.3474 0.252 Uiso 1 1 calc R U
H29B H 0.8281 0.7199 0.3739 0.252 Uiso 1 1 calc R U
H29C H 0.7861 0.7013 0.2968 0.252 Uiso 1 1 calc R U
C30 C 0.7442(2) 0.45669(19) 0.18795(10) 0.0502(6) Uani 1 1 d . .
C31 C 0.6803(2) 0.3661(2) 0.18085(13) 0.0650(7) Uani 1 1 d . .
H31 H 0.5993 0.3681 0.1649 0.078 Uiso 1 1 calc R U
C32 C 0.7329(3) 0.2733(2) 0.19670(15) 0.0763(8) Uani 1 1 d . .
H32 H 0.6867 0.2137 0.1919 0.092 Uiso 1 1 calc R U
C33 C 0.8505(3) 0.2668(3) 0.21913(16) 0.0901(10) Uani 1 1 d . .
H33 H 0.8856 0.2035 0.2297 0.108 Uiso 1 1 calc R U
C34 C 0.9167(3) 0.3543(3) 0.22602(18) 0.0996(11) Uani 1 1 d . .
H34 H 0.9981 0.3508 0.2409 0.119 Uiso 1 1 calc R U
C35 C 0.8644(2) 0.4486(2) 0.21118(14) 0.0768(8) Uani 1 1 d . .
H35 H 0.9110 0.5077 0.2169 0.092 Uiso 1 1 calc R U

loop_
_atom_site_aniso_label
_atom_site_aniso_U_11
_atom_site_aniso_U_22
_atom_site_aniso_U_33
_atom_site_aniso_U_23
_atom_site_aniso_U_13
_atom_site_aniso_U_12
N1 0.0413(10) 0.0471(12) 0.0498(11) 0.0030(9) 0.0046(8) -0.0014(9)
O1 0.0630(10) 0.0877(14) 0.0571(10) -0.0097(10) 0.0076(8) 0.0118(10)
O2 0.1277(17) 0.0783(15) 0.0755(13) 0.0196(11) -0.0195(12) -0.0087(13)
O3 0.1185(16) 0.0630(14) 0.0668(12) -0.0037(10) -0.0110(11) -0.0134(12)
C1 0.0430(12) 0.0437(14) 0.0440(12) -0.0012(10) 0.0046(9) -0.0042(11)
C2 0.0465(13) 0.0483(15) 0.0441(12) -0.0012(11) 0.0021(10) -0.0030(11)
C3 0.0421(12) 0.0576(16) 0.0532(14) -0.0006(12) 0.0032(10) -0.0019(12)
C4 0.0453(13) 0.0510(15) 0.0436(12) 0.0001(11) 0.0045(10) -0.0051(12)
C5 0.0454(13) 0.0538(15) 0.0535(14) -0.0003(12) 0.0135(11) -0.0064(12)
C6 0.0541(14) 0.0577(17) 0.0686(16) -0.0020(13) 0.0095(12) -0.0067(13)
C7 0.0740(18) 0.0584(19) 0.095(2) -0.0111(17) 0.0187(16) -0.0155(16)
C8 0.100(2) 0.056(2) 0.112(3) 0.0209(19) 0.026(2) -0.0120(18)
C9 0.102(2) 0.080(2) 0.089(2) 0.0329(19) 0.0028(18) -0.017(2)
C10 0.0785(18) 0.073(2) 0.0665(17) 0.0158(15) 0.0005(14) -0.0194(16)
C11 0.0470(13) 0.0515(15) 0.0508(13) 0.0015(11) 0.0088(10) 0.0027(11)
C12 0.0527(14) 0.0459(15) 0.0552(14) 0.0028(11) 0.0076(11) -0.0009(12)
C13 0.0431(13) 0.0597(16) 0.0605(15) 0.0068(13) 0.0054(11) -0.0043(12)
C14 0.0606(16) 0.0682(19) 0.0699(17) 0.0068(14) -0.0006(13) -0.0101(14)
C15 0.0586(19) 0.110(3) 0.088(2) 0.016(2) -0.0117(16) -0.0243(18)
C16 0.0469(17) 0.169(4) 0.108(3) 0.015(3) 0.0037(19) 0.007(2)
C17 0.0584(19) 0.173(4) 0.106(3) -0.023(3) 0.0061(18) 0.027(2)
C18 0.0515(16) 0.108(3) 0.0807(19) -0.0144(18) 0.0033(14) 0.0075(16)
C19 0.0482(13) 0.0413(13) 0.0522(14) -0.0012(11) 0.0091(11) -0.0009(11)
C20 0.0467(13) 0.0457(14) 0.0558(14) 0.0014(11) 0.0073(11) -0.0062(11)
C21 0.0538(14) 0.0604(17) 0.0570(15) -0.0055(12) 0.0098(12) -0.0069(12)
C22 0.0717(18) 0.0720(19) 0.0612(16) -0.0052(14) 0.0023(14) -0.0156(15)
C23 0.072(2) 0.093(2) 0.0741(19) -0.0035(17) -0.0105(15) -0.0287(17)
C24 0.0446(15) 0.112(3) 0.098(2) -0.004(2) 0.0063(15) -0.0176(16)
C25 0.0521(15) 0.086(2) 0.0688(17) -0.0060(15) 0.0136(13) -0.0110(14)
C26 0.0536(14) 0.0565(16) 0.0570(16) 0.0026(12) 0.0122(12) -0.0061(12)
C27 0.0736(17) 0.0608(19) 0.0519(15) 0.0044(14) 0.0106(13) -0.0032(15)
C28 0.151(3) 0.112(3) 0.084(2) -0.029(2) -0.017(2) -0.034(3)
C29 0.158(4) 0.214(4) 0.128(3) -0.044(3) -0.024(3) -0.065(4)
C30 0.0511(14) 0.0537(16) 0.0458(13) -0.0007(11) 0.0033(10) 0.0043(12)
C31 0.0608(15) 0.0555(18) 0.0787(18) 0.0009(14) 0.0042(13) 0.0045(14)
C32 0.084(2) 0.0538(19) 0.092(2) 0.0031(15) 0.0111(16) 0.0030(17)
C33 0.097(3) 0.071(2) 0.101(2) 0.0092(18) -0.0050(19) 0.021(2)
C34 0.073(2) 0.096(3) 0.126(3) 0.011(2) -0.0272(18) 0.024(2)
C35 0.0610(17) 0.070(2) 0.097(2) 0.0033(16) -0.0130(15) 0.0032(15)

loop_
_atom_type_symbol
_atom_type_description
_atom_type_scat_dispersion_real
_atom_type_scat_dispersion_imag
_atom_type_scat_source
C C 0.0033 0.0016 'International Tables Vol C Tables 4.2.6.8 and 6.1.1.4'
H H 0.0000 0.0000 'International Tables Vol C Tables 4.2.6.8 and 6.1.1.4'
N N 0.0061 0.0033 'International Tables Vol C Tables 4.2.6.8 and 6.1.1.4'
O O 0.0106 0.0060 'International Tables Vol C Tables 4.2.6.8 and 6.1.1.4'

loop_
_geom_angle_atom_site_label_1
_geom_angle_atom_site_label_2
_geom_angle_atom_site_label_3
_geom_angle
C4 N1 C1 109.05(17)
C4 N1 C11 126.87(19)
C1 N1 C11 124.02(17)
C27 O3 C28 117.9(2)
C2 C1 N1 108.19(18)
C2 C1 C19 131.2(2)
N1 C1 C19 120.17(18)
C1 C2 C3 106.3(2)
C1 C2 C30 127.8(2)
C3 C2 C30 125.9(2)
C4 C3 C2 109.17(19)
C4 C3 H3 125.4
C2 C3 H3 125.4
C3 C4 N1 107.3(2)
C3 C4 C5 129.2(2)
N1 C4 C5 123.5(2)
C10 C5 C6 117.8(2)
C10 C5 C4 123.8(2)
C6 C5 C4 118.4(2)
C7 C6 C5 121.1(3)
C7 C6 H6 119.5
C5 C6 H6 119.5
C8 C7 C6 119.7(3)
C8 C7 H7 120.1
C6 C7 H7 120.1
C9 C8 C7 120.5(3)
C9 C8 H8 119.8
C7 C8 H8 119.8
C8 C9 C10 119.8(3)
C8 C9 H9 120.1
C10 C9 H9 120.1
C5 C10 C9 121.1(3)
C5 C10 H10 119.5
C9 C10 H10 119.5
N1 C11 C12 112.86(18)
N1 C11 H11A 109.0
C12 C11 H11A 109.0
N1 C11 H11B 109.0
C12 C11 H11B 109.0
H11A C11 H11B 107.8
O1 C12 C13 121.2(2)
O1 C12 C11 120.0(2)
C13 C12 C11 118.8(2)
C18 C13 C14 118.7(2)
C18 C13 C12 122.3(2)
C14 C13 C12 119.0(2)
C15 C14 C13 120.5(3)
C15 C14 H14 119.7
C13 C14 H14 119.7
C16 C15 C14 119.8(3)
C16 C15 H15 120.1
C14 C15 H15 120.1
C17 C16 C15 120.5(3)
C17 C16 H16 119.7
C15 C16 H16 119.7
C16 C17 C18 120.4(3)
C16 C17 H17 119.8
C18 C17 H17 119.8
C13 C18 C17 120.1(3)
C13 C18 H18 120.0
C17 C18 H18 120.0
C26 C19 C1 119.6(2)
C26 C19 C20 121.6(2)
C1 C19 C20 118.78(18)
C21 C20 C25 118.0(2)
C21 C20 C19 120.76(19)
C25 C20 C19 121.2(2)
C22 C21 C20 121.3(2)
C22 C21 H21 119.3
C20 C21 H21 119.3
C23 C22 C21 120.1(3)
C23 C22 H22 120.0
C21 C22 H22 120.0
C22 C23 C24 120.0(3)
C22 C23 H23 120.0
C24 C23 H23 120.0
C23 C24 C25 120.4(2)
C23 C24 H24 119.8
C25 C24 H24 119.8
C24 C25 C20 120.2(2)
C24 C25 H25 119.9
C20 C25 H25 119.9
C19 C26 C27 126.0(2)
C19 C26 H26 117.0
C27 C26 H26 117.0
O2 C27 O3 123.0(3)
O2 C27 C26 123.8(3)
O3 C27 C26 113.1(2)
C29 C28 O3 112.1(3)
C29 C28 H28A 109.2
O3 C28 H28A 109.2
C29 C28 H28B 109.2
O3 C28 H28B 109.2
H28A C28 H28B 107.9
C28 C29 H29A 109.5
C28 C29 H29B 109.5
H29A C29 H29B 109.5
C28 C29 H29C 109.5
H29A C29 H29C 109.5
H29B C29 H29C 109.5
C31 C30 C35 116.4(2)
C31 C30 C2 123.2(2)
C35 C30 C2 120.3(2)
C32 C31 C30 121.8(2)
C32 C31 H31 119.1
C30 C31 H31 119.1
C33 C32 C31 121.0(3)
C33 C32 H32 119.5
C31 C32 H32 119.5
C32 C33 C34 118.9(3)
C32 C33 H33 120.6
C34 C33 H33 120.6
C33 C34 C35 120.7(3)
C33 C34 H34 119.6
C35 C34 H34 119.6
C34 C35 C30 121.2(3)
C34 C35 H35 119.4
C30 C35 H35 119.4

loop_
_geom_bond_atom_site_label_1
_geom_bond_atom_site_label_2
_geom_bond_distance
N1 C4 1.377(3)
N1 C1 1.379(3)
N1 C11 1.443(3)
O1 C12 1.209(3)
O2 C27 1.198(3)
O3 C27 1.326(3)
O3 C28 1.443(3)
C1 C2 1.377(3)
C1 C19 1.475(3)
C2 C3 1.412(3)
C2 C30 1.476(3)
C3 C4 1.359(3)
C3 H3 0.9300
C4 C5 1.471(3)
C5 C10 1.373(3)
C5 C6 1.379(3)
C6 C7 1.374(4)
C6 H6 0.9300
C7 C8 1.359(4)
C7 H7 0.9300
C8 C9 1.354(4)
C8 H8 0.9300
C9 C10 1.376(4)
C9 H9 0.9300
C10 H10 0.9300
C11 C12 1.520(3)
C11 H11A 0.9700
C11 H11B 0.9700
C12 C13 1.476(3)
C13 C18 1.376(3)
C13 C14 1.379(3)
C14 C15 1.376(4)
C14 H14 0.9300
C15 C16 1.359(5)
C15 H15 0.9300
C16 C17 1.350(4)
C16 H16 0.9300
C17 C18 1.378(4)
C17 H17 0.9300
C18 H18 0.9300
C19 C26 1.335(3)
C19 C20 1.480(3)
C20 C21 1.383(3)
C20 C25 1.391(3)
C21 C22 1.365(3)
C21 H21 0.9300
C22 C23 1.363(4)
C22 H22 0.9300
C23 C24 1.369(4)
C23 H23 0.9300
C24 C25 1.376(4)
C24 H24 0.9300
C25 H25 0.9300
C26 C27 1.464(3)
C26 H26 0.9300
C28 C29 1.436(5)
C28 H28A 0.9700
C28 H28B 0.9700
C29 H29A 0.9600
C29 H29B 0.9600
C29 H29C 0.9600
C30 C31 1.379(3)
C30 C35 1.381(3)
C31 C32 1.369(4)
C31 H31 0.9300
C32 C33 1.349(4)
C32 H32 0.9300
C33 C34 1.358(4)
C33 H33 0.9300
C34 C35 1.380(4)
C34 H34 0.9300
C35 H35 0.9300

loop_
_geom_torsion_atom_site_label_1
_geom_torsion_atom_site_label_2
_geom_torsion_atom_site_label_3
_geom_torsion_atom_site_label_4
_geom_torsion
C4 N1 C1 C2 -2.1(2)
C11 N1 C1 C2 -179.65(18)
C4 N1 C1 C19 171.05(18)
C11 N1 C1 C19 -6.5(3)
N1 C1 C2 C3 1.8(2)
C19 C1 C2 C3 -170.3(2)
N1 C1 C2 C30 -176.7(2)
C19 C1 C2 C30 11.2(4)
C1 C2 C3 C4 -0.8(2)
C30 C2 C3 C4 177.7(2)
C2 C3 C4 N1 -0.4(2)
C2 C3 C4 C5 177.7(2)
C1 N1 C4 C3 1.5(2)
C11 N1 C4 C3 179.01(19)
C1 N1 C4 C5 -176.72(19)
C11 N1 C4 C5 0.7(3)
C3 C4 C5 C10 126.9(3)
N1 C4 C5 C10 -55.3(3)
C3 C4 C5 C6 -51.6(3)
N1 C4 C5 C6 126.2(2)
C10 C5 C6 C7 0.2(3)
C4 C5 C6 C7 178.8(2)
C5 C6 C7 C8 0.3(4)
C6 C7 C8 C9 -0.3(4)
C7 C8 C9 C10 -0.2(5)
C6 C5 C10 C9 -0.8(4)
C4 C5 C10 C9 -179.3(3)
C8 C9 C10 C5 0.8(5)
C4 N1 C11 C12 95.7(2)
C1 N1 C11 C12 -87.2(2)
N1 C11 C12 O1 -17.8(3)
N1 C11 C12 C13 162.78(19)
O1 C12 C13 C18 -161.2(3)
C11 C12 C13 C18 18.1(3)
O1 C12 C13 C14 16.8(4)
C11 C12 C13 C14 -163.8(2)
C18 C13 C14 C15 -1.5(4)
C12 C13 C14 C15 -179.7(2)
C13 C14 C15 C16 1.4(4)
C14 C15 C16 C17 -0.1(5)
C15 C16 C17 C18 -1.0(6)
C14 C13 C18 C17 0.5(4)
C12 C13 C18 C17 178.5(3)
C16 C17 C18 C13 0.8(5)
C2 C1 C19 C26 62.5(3)
N1 C1 C19 C26 -108.8(2)
C2 C1 C19 C20 -116.2(3)
N1 C1 C19 C20 72.5(3)
C26 C19 C20 C21 -143.1(2)
C1 C19 C20 C21 35.6(3)
C26 C19 C20 C25 38.1(3)
C1 C19 C20 C25 -143.3(2)
C25 C20 C21 C22 -0.9(4)
C19 C20 C21 C22 -179.7(2)
C20 C21 C22 C23 1.2(4)
C21 C22 C23 C24 -0.8(4)
C22 C23 C24 C25 0.0(5)
C23 C24 C25 C20 0.4(5)
C21 C20 C25 C24 0.1(4)
C19 C20 C25 C24 178.9(3)
C1 C19 C26 C27 5.5(4)
C20 C19 C26 C27 -175.8(2)
C28 O3 C27 O2 2.8(4)
C28 O3 C27 C26 179.2(3)
C19 C26 C27 O2 -135.9(3)
C19 C26 C27 O3 47.7(3)
C27 O3 C28 C29 87.7(4)
C1 C2 C30 C31 24.8(4)
C3 C2 C30 C31 -153.4(2)
C1 C2 C30 C35 -158.3(2)
C3 C2 C30 C35 23.5(3)
C35 C30 C31 C32 0.7(4)
C2 C30 C31 C32 177.7(2)
C30 C31 C32 C33 -0.9(4)
C31 C32 C33 C34 0.2(5)
C32 C33 C34 C35 0.8(5)
C33 C34 C35 C30 -1.0(5)
C31 C30 C35 C34 0.3(4)
C2 C30 C35 C34 -176.8(3)
